data_7051711
loop_
_publ_author_name
'Suen, Maw-Cherng'
'Yeh, Chun-Wei'
'Ho, Yuh-Wen'
'Wang, Ju-Chun'

_publ_section_title
;
 Self-assembly of two-dimensional coordination polymers from AgX (X =
 BF4&#x2212;, ClO4&#x2212;, NO3&#x2212; and PF6&#x2212;) and
 2,6-dimethyl-3,5-dicyano-4-(6-methyl-2-pyridyl)-1,4-dihydropyridine
;
_journal_issue 12
_journal_name_full 'New Journal of Chemistry'
_journal_page_first 2419
_journal_paper_doi 10.1039/b902977j
_journal_volume 33
_journal_year 2009
_chemical_formula_sum 'C15 H14 Ag F6 N4 P'
_chemical_formula_weight 503.14
_chemical_name_systematic
;
?
;
_space_group_IT_number 14
_symmetry_cell_setting monoclinic
_symmetry_space_group_name_Hall '-P 2ybc'
_symmetry_space_group_name_H-M 'P 1 21/c 1'
_atom_sites_solution_hydrogens geom
_atom_sites_solution_primary direct
_atom_sites_solution_secondary difmap
_audit_creation_method SHELXL-97
_cell_angle_alpha 90.00
_cell_angle_beta 102.726(12)
_cell_angle_gamma 90.00
_cell_formula_units_Z 4
_cell_length_a 6.6550(8)
_cell_length_b 20.7600(18)
_cell_length_c 13.537(2)
_cell_measurement_reflns_used 34
_cell_measurement_temperature 298(2)
_cell_measurement_theta_max 12.53
_cell_measurement_theta_min 5.07
_cell_volume 1824.3(4)
_computing_cell_refinement 'Bruker XSCANS'
_computing_data_collection 'Bruker XSCANS'
_computing_data_reduction 'Bruker SHELXTL'
_computing_molecular_graphics 'Bruker SHELXTL'
_computing_publication_material 'Bruker SHELXTL'
_computing_structure_refinement 'SHELXL-97 (Sheldrick, 1997)'
_computing_structure_solution 'SHELXS-97 (Sheldrick, 1990)'
_diffrn_ambient_temperature 298(2)
_diffrn_measured_fraction_theta_full 0.996
_diffrn_measured_fraction_theta_max 0.996
_diffrn_measurement_device_type 'Bruker P4'
_diffrn_measurement_method '\w scans'
_diffrn_radiation_monochromator graphite
_diffrn_radiation_source 'fine-focus sealed tube'
_diffrn_radiation_type MoK\a
_diffrn_radiation_wavelength 0.71073
_diffrn_reflns_av_R_equivalents 0.0203
_diffrn_reflns_av_sigmaI/netI 0.0235
_diffrn_reflns_limit_h_max 7
_diffrn_reflns_limit_h_min 0
_diffrn_reflns_limit_k_max 24
_diffrn_reflns_limit_k_min 0
_diffrn_reflns_limit_l_max 15
_diffrn_reflns_limit_l_min -16
_diffrn_reflns_number 3489
_diffrn_reflns_theta_full 24.99
_diffrn_reflns_theta_max 24.99
_diffrn_reflns_theta_min 2.50
_diffrn_standards_decay_% 1.26
_diffrn_standards_interval_count 297
_diffrn_standards_number 3
_exptl_absorpt_coefficient_mu 1.258
_exptl_absorpt_correction_T_max 0.9689
_exptl_absorpt_correction_T_min 0.7635
_exptl_absorpt_correction_type empirical
_exptl_crystal_colour colorless
_exptl_crystal_density_diffrn 1.832
_exptl_crystal_density_meas 0
_exptl_crystal_density_method 'not measured'
_exptl_crystal_description block
_exptl_crystal_F_000 992
_exptl_crystal_size_max 0.5
_exptl_crystal_size_mid 0.4
_exptl_crystal_size_min 0.3
_refine_diff_density_max 0.552
_refine_diff_density_min -0.735
_refine_diff_density_rms 0.067
_refine_ls_extinction_coef 0.0016(3)
_refine_ls_extinction_expression Fc^*^=kFc[1+0.001xFc^2^\l^3^/sin(2\q)]^-1/4^
_refine_ls_extinction_method SHELXL
_refine_ls_goodness_of_fit_ref 1.032
_refine_ls_hydrogen_treatment mixed
_refine_ls_matrix_type full
_refine_ls_number_parameters 335
_refine_ls_number_reflns 3199
_refine_ls_number_restraints 6
_refine_ls_restrained_S_all 1.040
_refine_ls_R_factor_all 0.0336
_refine_ls_R_factor_gt 0.0301
_refine_ls_shift/su_max 0.000
_refine_ls_shift/su_mean 0.000
_refine_ls_structure_factor_coef Fsqd
_refine_ls_weighting_details 'calc w=1/[\s^2^(Fo^2^)+(0.0297P)^2^+2.9047P] where P=(Fo^2^+2Fc^2^)/3'
_refine_ls_weighting_scheme calc
_refine_ls_wR_factor_gt 0.0734
_refine_ls_wR_factor_ref 0.0757
_reflns_number_gt 2939
_reflns_number_total 3199
_reflns_threshold_expression >2sigma(I)
_cod_data_source_file b902977j.txt
_cod_data_source_block 5
_cod_depositor_comments
;
The following automatic conversions were performed:
'_symmetry_cell_setting' value 'Monoclinic' changed to 'monoclinic'
according to '/home/saulius/struct/CIF-dictionaries/cif_core.dic'
dictionary named 'cif_core.dic' version 2.4.1 from 2010-06-29.

Automatic conversion script
Id: cif_fix_enum 1527 2010-12-29 10:47:43Z saulius 
;
_cod_original_cell_volume 1824.2(4)
_cod_original_sg_symbol_H-M P2(1)/c
_cod_database_code 7051711

loop_
_symmetry_equiv_pos_as_xyz
'x, y, z'
'-x, y+1/2, -z+1/2'
'-x, -y, -z'
'x, -y-1/2, z-1/2'

loop_
_atom_site_label
_atom_site_type_symbol
_atom_site_fract_x
_atom_site_fract_y
_atom_site_fract_z
_atom_site_U_iso_or_equiv
_atom_site_adp_type
_atom_site_occupancy
_atom_site_symmetry_multiplicity
_atom_site_calc_flag
_atom_site_refinement_flags
_atom_site_disorder_assembly
_atom_site_disorder_group
Ag Ag -0.14951(4) 0.233112(13) 0.367982(19) 0.04426(12) Uani 1 1 d . . .
P P 0.37025(15) 0.03944(5) 0.22945(8) 0.0536(3) Uani 1 1 d D . .
N1 N 0.1066(4) 0.18874(12) 0.48267(18) 0.0348(5) Uani 1 1 d . . .
C1 C -0.0503(9) 0.0870(2) 0.4216(4) 0.0722(13) Uani 1 1 d . . .
H1C H -0.015(8) 0.045(3) 0.419(4) 0.091(17) Uiso 1 1 d . . .
H1B H -0.168(9) 0.100(3) 0.438(4) 0.10(2) Uiso 1 1 d . . .
H1A H -0.046(9) 0.094(3) 0.336(5) 0.12(2) Uiso 1 1 d . . .
F1 F 0.435(3) 0.1141(7) 0.2338(15) 0.146(8) Uani 0.50 1 d P A 1
F1' F 0.338(3) 0.1087(5) 0.2552(12) 0.108(5) Uani 0.50 1 d P A 2
N2 N -0.0226(4) 0.39553(13) 0.4207(2) 0.0418(6) Uani 1 1 d . . .
H2A H -0.0863 0.4293 0.3933 0.050 Uiso 1 1 calc R . .
C2 C 0.1254(6) 0.12392(16) 0.4836(3) 0.0446(8) Uani 1 1 d . . .
F2 F 0.433(3) 0.0261(8) 0.3471(14) 0.099(4) Uani 0.50 1 d P A 1
F2' F 0.361(4) 0.0255(12) 0.3381(15) 0.169(11) Uani 0.50 1 d P A 2
N3 N -0.0707(5) 0.27363(17) 0.7110(2) 0.0566(8) Uani 1 1 d . . .
C3 C 0.3004(6) 0.09410(18) 0.5385(3) 0.0538(9) Uani 1 1 d . . .
H3A H 0.3116 0.0495 0.5381 0.065 Uiso 1 1 calc R . .
F3 F 0.1411(12) 0.0621(9) 0.2288(12) 0.175(8) Uani 0.50 1 d PD A 1
F3' F 0.1265(6) 0.0292(4) 0.1961(10) 0.093(3) Uani 0.50 1 d PD A 2
N4 N 0.5432(5) 0.27236(16) 0.3613(2) 0.0503(7) Uani 1 1 d . . .
C4 C 0.4559(6) 0.13036(19) 0.5931(3) 0.0548(9) Uani 1 1 d . . .
H4A H 0.5751 0.1107 0.6293 0.066 Uiso 1 1 calc R . .
F4 F 0.330(2) -0.0330(6) 0.2183(12) 0.173(8) Uani 0.50 1 d P A 1
F4' F 0.3791(16) -0.0368(4) 0.2022(9) 0.072(3) Uani 0.50 1 d P A 2
C5 C 0.4363(5) 0.19656(18) 0.5947(2) 0.0462(8) Uani 1 1 d . . .
H5A H 0.5401 0.2220 0.6328 0.055 Uiso 1 1 calc R . .
F5 F 0.6061(9) 0.0201(7) 0.2440(15) 0.152(7) Uani 0.50 1 d PD A 1
F5' F 0.6132(6) 0.0414(5) 0.2390(7) 0.074(2) Uani 0.50 1 d PD A 2
C6 C 0.2586(4) 0.22425(15) 0.5381(2) 0.0329(6) Uani 1 1 d . . .
F6 F 0.318(2) 0.0498(6) 0.1100(8) 0.097(4) Uani 0.50 1 d P A 1
F6' F 0.368(2) 0.0541(7) 0.1170(9) 0.098(5) Uani 0.50 1 d P A 2
C7 C 0.2353(4) 0.29685(15) 0.5321(2) 0.0330(6) Uani 1 1 d . . .
H7A H 0.3505 0.3158 0.5812 0.040 Uiso 1 1 calc R . .
C8 C 0.0362(4) 0.32171(15) 0.5558(2) 0.0341(6) Uani 1 1 d . . .
C9 C -0.0731(5) 0.37070(15) 0.5062(2) 0.0373(7) Uani 1 1 d . . .
C10 C 0.1249(5) 0.36870(15) 0.3774(2) 0.0371(7) Uani 1 1 d . . .
C11 C 0.2460(4) 0.32130(14) 0.4267(2) 0.0336(6) Uani 1 1 d . . .
C12 C -0.0218(5) 0.29595(17) 0.6427(2) 0.0424(7) Uani 1 1 d . . .
C13 C -0.2503(6) 0.4032(2) 0.5369(4) 0.0530(9) Uani 1 1 d . . .
H13C H -0.366(8) 0.408(2) 0.480(4) 0.079(15) Uiso 1 1 d . . .
H13B H -0.221(10) 0.440(3) 0.565(5) 0.12(2) Uiso 1 1 d . . .
H13A H -0.305(9) 0.383(3) 0.585(4) 0.097(18) Uiso 1 1 d . . .
C14 C 0.1377(8) 0.3941(2) 0.2760(3) 0.0564(10) Uani 1 1 d . . .
H14A H 0.222(8) 0.381(3) 0.257(4) 0.077(17) Uiso 1 1 d . . .
H14B H 0.159(8) 0.439(3) 0.281(4) 0.100(18) Uiso 1 1 d . . .
H14A H 0.002(12) 0.385(3) 0.230(5) 0.14(3) Uiso 1 1 d . . .
C15 C 0.4069(5) 0.29493(16) 0.3861(2) 0.0381(7) Uani 1 1 d . . .

loop_
_atom_site_aniso_label
_atom_site_aniso_U_11
_atom_site_aniso_U_22
_atom_site_aniso_U_33
_atom_site_aniso_U_23
_atom_site_aniso_U_13
_atom_site_aniso_U_12
Ag 0.03558(16) 0.05199(18) 0.04249(17) -0.00303(11) 0.00268(10) 0.00903(11)
P 0.0515(6) 0.0522(6) 0.0537(6) 0.0086(4) 0.0043(4) 0.0051(4)
N1 0.0360(13) 0.0369(13) 0.0309(12) 0.0017(10) 0.0060(10) 0.0018(11)
C1 0.077(3) 0.042(2) 0.089(4) -0.010(2) 0.001(3) -0.010(2)
F1 0.26(2) 0.060(5) 0.105(9) 0.023(5) 0.007(10) -0.015(9)
F1' 0.174(13) 0.037(5) 0.099(8) -0.014(5) 0.002(7) 0.028(6)
N2 0.0404(15) 0.0394(14) 0.0492(16) 0.0068(12) 0.0175(12) 0.0112(12)
C2 0.052(2) 0.0392(17) 0.0420(17) 0.0024(14) 0.0098(15) 0.0027(15)
F2 0.134(9) 0.111(7) 0.045(4) 0.019(4) 0.004(5) 0.062(7)
F2' 0.23(2) 0.226(15) 0.068(9) 0.068(8) 0.068(11) 0.170(15)
N3 0.0571(19) 0.077(2) 0.0432(17) 0.0046(15) 0.0263(15) -0.0021(16)
C3 0.068(2) 0.0389(18) 0.056(2) 0.0091(16) 0.0161(19) 0.0124(17)
F3 0.107(8) 0.28(2) 0.156(12) 0.118(13) 0.073(7) 0.110(10)
F3' 0.042(3) 0.083(5) 0.157(9) 0.016(5) 0.026(4) 0.005(3)
N4 0.0406(16) 0.068(2) 0.0457(16) 0.0054(14) 0.0181(13) 0.0169(14)
C4 0.049(2) 0.062(2) 0.051(2) 0.0162(18) 0.0062(17) 0.0205(18)
F4 0.191(13) 0.112(10) 0.159(12) 0.058(8) -0.089(9) -0.112(9)
F4' 0.081(5) 0.051(4) 0.075(4) -0.013(3) -0.005(4) 0.024(4)
C5 0.0371(17) 0.059(2) 0.0390(17) 0.0065(15) 0.0007(14) 0.0049(15)
F5 0.075(6) 0.101(10) 0.273(15) 0.052(8) 0.020(7) 0.010(5)
F5' 0.045(4) 0.082(6) 0.087(4) 0.000(4) -0.007(3) -0.015(3)
C6 0.0323(15) 0.0414(16) 0.0263(14) 0.0014(12) 0.0094(12) 0.0034(12)
F6 0.130(9) 0.089(6) 0.050(5) -0.013(4) -0.028(5) 0.038(5)
F6' 0.083(6) 0.134(8) 0.087(8) 0.051(6) 0.043(6) -0.011(5)
C7 0.0297(14) 0.0396(16) 0.0295(14) -0.0038(12) 0.0063(11) -0.0018(12)
C8 0.0330(15) 0.0398(16) 0.0322(15) -0.0078(12) 0.0132(12) -0.0042(13)
C9 0.0327(15) 0.0402(16) 0.0424(17) -0.0082(13) 0.0154(13) -0.0014(13)
C10 0.0348(16) 0.0384(16) 0.0416(17) 0.0007(13) 0.0157(13) -0.0006(13)
C11 0.0302(14) 0.0375(16) 0.0361(15) -0.0006(12) 0.0137(12) 0.0001(12)
C12 0.0382(17) 0.0512(19) 0.0397(17) -0.0083(15) 0.0124(14) -0.0003(15)
C13 0.045(2) 0.057(2) 0.063(3) -0.008(2) 0.0258(19) 0.0091(18)
C14 0.064(3) 0.058(3) 0.056(2) 0.0192(19) 0.031(2) 0.014(2)
C15 0.0357(16) 0.0439(17) 0.0365(16) 0.0046(13) 0.0118(13) 0.0038(14)

loop_
_atom_type_symbol
_atom_type_description
_atom_type_scat_dispersion_real
_atom_type_scat_dispersion_imag
_atom_type_scat_source
C C 0.0033 0.0016 'International Tables Vol C Tables 4.2.6.8 and 6.1.1.4'
H H 0.0000 0.0000 'International Tables Vol C Tables 4.2.6.8 and 6.1.1.4'
N N 0.0061 0.0033 'International Tables Vol C Tables 4.2.6.8 and 6.1.1.4'
F F 0.0171 0.0103 'International Tables Vol C Tables 4.2.6.8 and 6.1.1.4'
P P 0.1023 0.0942 'International Tables Vol C Tables 4.2.6.8 and 6.1.1.4'
Ag Ag -0.8971 1.1015 'International Tables Vol C Tables 4.2.6.8 and 6.1.1.4'

loop_
_geom_angle_atom_site_label_1
_geom_angle_atom_site_label_2
_geom_angle_atom_site_label_3
_geom_angle
_geom_angle_site_symmetry_1
_geom_angle_site_symmetry_3
_geom_angle_publ_flag
N4 Ag N1 138.24(10) 1_455 . ?
N4 Ag N3 112.70(12) 1_455 4_565 ?
N1 Ag N3 108.78(11) . 4_565 ?
F1' P F2' 85.4(11) . . ?
F1' P F4 158.6(9) . . ?
F2' P F4 82.1(12) . . ?
F1' P F6' 93.9(8) . . ?
F2' P F6' 177.0(10) . . ?
F4 P F6' 97.6(8) . . ?
F1' P F2 87.4(9) . . ?
F2' P F2 17.2(15) . . ?
F4 P F2 85.9(9) . . ?
F6' P F2 165.8(9) . . ?
F1' P F5 113.5(8) . . ?
F2' P F5 94.8(10) . . ?
F4 P F5 85.0(8) . . ?
F6' P F5 88.2(9) . . ?
F2 P F5 78.3(10) . . ?
F1' P F6 95.5(7) . . ?
F2' P F6 165.1(11) . . ?
F4 P F6 92.2(7) . . ?
F6' P F6 12.0(9) . . ?
F2 P F6 176.4(8) . . ?
F5 P F6 98.5(9) . . ?
F1' P F5' 98.6(8) . . ?
F2' P F5' 100.7(9) . . ?
F4 P F5' 100.8(7) . . ?
F6' P F5' 82.3(6) . . ?
F2 P F5' 83.5(8) . . ?
F5 P F5' 16.3(8) . . ?
F6 P F5' 93.9(6) . . ?
F1' P F3 62.3(9) . . ?
F2' P F3 79.4(9) . . ?
F4 P F3 98.1(9) . . ?
F6' P F3 97.6(7) . . ?
F2 P F3 95.5(9) . . ?
F5 P F3 172.9(9) . . ?
F6 P F3 87.8(7) . . ?
F5' P F3 160.9(8) . . ?
F1' P F3' 90.3(7) . . ?
F2' P F3' 89.5(10) . . ?
F4 P F3' 72.3(7) . . ?
F6' P F3' 87.6(7) . . ?
F2 P F3' 106.6(9) . . ?
F5 P F3' 156.0(6) . . ?
F6 P F3' 75.6(7) . . ?
F5' P F3' 166.9(5) . . ?
F3 P F3' 29.3(7) . . ?
F1' P F1 28.4(9) . . ?
F2' P F1 102.6(12) . . ?
F4 P F1 173.0(10) . . ?
F6' P F1 78.0(8) . . ?
F2 P F1 97.1(10) . . ?
F5 P F1 89.4(9) . . ?
F6 P F1 84.4(8) . . ?
F5' P F1 73.3(8) . . ?
F3 P F1 87.9(9) . . ?
F3' P F1 112.7(8) . . ?
F1' P F4' 173.8(7) . . ?
F2' P F4' 92.6(10) . . ?
F4 P F4' 15.6(9) . . ?
F6' P F4' 87.8(7) . . ?
F2 P F4' 92.5(7) . . ?
F5 P F4' 72.5(6) . . ?
F6 P F4' 85.0(6) . . ?
F5' P F4' 87.5(5) . . ?
F3 P F4' 111.6(8) . . ?
F3' P F4' 83.8(5) . . ?
F1 P F4' 157.4(7) . . ?
C6 N1 C2 119.0(3) . . ?
C6 N1 Ag 121.9(2) . . ?
C2 N1 Ag 118.1(2) . . ?
C2 C1 H1C 110(3) . . ?
C2 C1 H1B 109(4) . . ?
H1C C1 H1B 123(5) . . ?
C2 C1 H1A 108(3) . . ?
H1C C1 H1A 91(4) . . ?
H1B C1 H1A 114(5) . . ?
C10 N2 C9 122.6(3) . . ?
C10 N2 H2A 118.7 . . ?
C9 N2 H2A 118.7 . . ?
N1 C2 C3 121.1(3) . . ?
N1 C2 C1 116.5(3) . . ?
C3 C2 C1 122.4(4) . . ?
C12 N3 Ag 159.1(3) . 4_566 ?
C4 C3 C2 119.7(3) . . ?
C4 C3 H3A 120.2 . . ?
C2 C3 H3A 120.2 . . ?
C15 N4 Ag 160.6(3) . 1_655 ?
C3 C4 C5 119.7(3) . . ?
C3 C4 H4A 120.1 . . ?
C5 C4 H4A 120.1 . . ?
C4 C5 C6 118.5(3) . . ?
C4 C5 H5A 120.8 . . ?
C6 C5 H5A 120.8 . . ?
N1 C6 C5 121.9(3) . . ?
N1 C6 C7 117.5(2) . . ?
C5 C6 C7 120.5(3) . . ?
C6 C7 C8 114.2(2) . . ?
C6 C7 C11 110.8(2) . . ?
C8 C7 C11 107.8(2) . . ?
C6 C7 H7A 108.0 . . ?
C8 C7 H7A 108.0 . . ?
C11 C7 H7A 108.0 . . ?
C9 C8 C12 119.0(3) . . ?
C9 C8 C7 123.5(3) . . ?
C12 C8 C7 117.1(3) . . ?
C8 C9 N2 120.0(3) . . ?
C8 C9 C13 125.2(3) . . ?
N2 C9 C13 114.8(3) . . ?
C11 C10 N2 119.4(3) . . ?
C11 C10 C14 124.3(3) . . ?
N2 C10 C14 116.2(3) . . ?
C10 C11 C15 120.6(3) . . ?
C10 C11 C7 123.8(3) . . ?
C15 C11 C7 115.3(3) . . ?
N3 C12 C8 178.0(4) . . ?
C9 C13 H13C 112(3) . . ?
C9 C13 H13B 114(4) . . ?
H13C C13 H13B 109(5) . . ?
C9 C13 H13A 117(4) . . ?
H13C C13 H13A 104(4) . . ?
H13B C13 H13A 100(5) . . ?
C10 C14 H14A 114(4) . . ?
C10 C14 H14B 109(3) . . ?
H14A C14 H14B 107(5) . . ?
C10 C14 H14A 106(4) . . ?
H14A C14 H14A 112(6) . . ?
H14B C14 H14A 109(5) . . ?
N4 C15 C11 174.5(3) . . ?

loop_
_geom_bond_atom_site_label_1
_geom_bond_atom_site_label_2
_geom_bond_distance
_geom_bond_site_symmetry_2
_geom_bond_publ_flag
Ag N4 2.185(3) 1_455 ?
Ag N1 2.235(2) . ?
Ag N3 2.303(3) 4_565 ?
P F1' 1.505(11) . ?
P F2' 1.51(2) . ?
P F4 1.529(12) . ?
P F6' 1.549(11) . ?
P F2 1.579(18) . ?
P F5 1.590(4) . ?
P F6 1.591(11) . ?
P F5' 1.594(4) . ?
P F3 1.594(4) . ?
P F3' 1.600(4) . ?
P F1 1.606(16) . ?
P F4' 1.630(8) . ?
N1 C6 1.340(4) . ?
N1 C2 1.351(4) . ?
C1 C2 1.492(6) . ?
C1 H1C 0.91(6) . ?
C1 H1B 0.90(6) . ?
C1 H1A 1.18(6) . ?
N2 C10 1.368(4) . ?
N2 C9 1.375(4) . ?
N2 H2A 0.8600 . ?
C2 C3 1.382(5) . ?
N3 C12 1.144(4) . ?
N3 Ag 2.303(3) 4_566 ?
C3 C4 1.359(6) . ?
C3 H3A 0.9300 . ?
N4 C15 1.135(4) . ?
N4 Ag 2.185(3) 1_655 ?
C4 C5 1.381(5) . ?
C4 H4A 0.9300 . ?
C5 C6 1.384(4) . ?
C5 H5A 0.9300 . ?
C6 C7 1.516(4) . ?
C7 C8 1.521(4) . ?
C7 C11 1.530(4) . ?
C7 H7A 0.9800 . ?
C8 C9 1.341(5) . ?
C8 C12 1.420(4) . ?
C9 C13 1.495(4) . ?
C10 C11 1.352(4) . ?
C10 C14 1.490(5) . ?
C11 C15 1.417(4) . ?
C13 H13C 0.97(5) . ?
C13 H13B 0.85(7) . ?
C13 H13A 0.91(6) . ?
C14 H14A 0.73(5) . ?
C14 H14B 0.94(6) . ?
C14 H14A 1.00(7) . ?
